data_1534586
loop_
_publ_author_name
'Limanski, E.M.'
'Drewes, D.'
'Krebs, B.'

_publ_section_title
;
 Sandwichartige Polyoxowolframate mit Indium(III) als Heteroatom -
 Synthese und Charakterisierung der ersten Vertreter einer neuen Familie
 von Anionen
;
_journal_name_full 'Zeitschrift fuer Anorganische und Allgemeine Chemie'
_journal_page_first 523
_journal_page_last 528
_journal_volume 630
_journal_year 2004
_chemical_formula_sum 'H74 In3.5 Na5.5 O102 Sb2 W18'
_chemical_name_systematic
;
Na5 H2 ((In (H2 O)2)1.5 (Na (H2 O)2)0.5 (In (H2 O)2)2 (Sb W9 O33)2) (H2 O)28
;
_space_group_IT_number 15
_symmetry_space_group_name_Hall '-C 2yc'
_symmetry_space_group_name_H-M 'C 1 2/c 1'
_cell_angle_alpha 90
_cell_angle_beta 97.38
_cell_angle_gamma 90
_cell_formula_units_Z 4
_cell_length_a 19.37
_cell_length_b 17.852
_cell_length_c 30.015
_cell_volume 10293.005
_citation_journal_id_ASTM ZAACAB
_cod_data_source_file Limanski_ZAACAB_2004_1330.cif
_cod_data_source_block H74In3.5Na5.5O102Sb2W18
_cod_original_cell_volume 10293
_cod_database_code 1534586

loop_
_symmetry_equiv_pos_as_xyz
x,y,z
-x,y,-z+1/2
-x,-y,-z
x,-y,z-1/2
x+1/2,y+1/2,z
-x+1/2,y+1/2,-z+1/2
-x+1/2,-y+1/2,-z
x+1/2,-y+1/2,z-1/2

loop_
_atom_site_label
_atom_site_type_symbol
_atom_site_fract_x
_atom_site_fract_y
_atom_site_fract_z
_atom_site_occupancy
_atom_site_U_iso_or_equiv
W6 W+6 0.12494 0.98741 -0.04561 1 0.0
O30 O-2 0.0591 0.7538 -0.0904 1 0.0
Na4 Na+1 -0.0247 0.78 -0.0321 0.5 0.0
O60 O-2 0.1383 0.518 -0.1598 0.5 0.0
O4 O-2 0.4318 0.8408 -0.1356 1 0.0
O23 O-2 0.1731 0.9267 -0.0043 1 0.0
O10 O-2 0.2849 0.4154 0.1242 1 0.0
Na1 Na+1 0.074 0.52 -0.004 0.25 0.0
O37 O-2 0.4556 0.6325 -0.0312 1 0.0
O39 O-2 0.194 0.6141 -0.305 1 0.0
Na3 Na+1 0.3975 0.3704 0.2626 1 0.0
O12 O-2 0.4135 0.6916 -0.1624 1 0.0
W8 W+6 0.06246 0.83948 -0.12596 1 0.0
O50 O-2 0.068 0.684 -0.4147 0.25 0.0
W7 W+6 0.17638 0.73189 -0.16886 1 0.0
O20 O-2 0.1029 0.9203 -0.157 1 0.0
O11 O-2 0.2088 0.9577 -0.088 1 0.0
O49 O-2 0.0869 0.8871 -0.4406 0.5 0.0
O25 O-2 0.1637 0.6765 -0.2146 1 0.0
O26 O-2 0.1483 0.6683 -0.1257 1 0.0
O40 O-2 0 0.7184 -0.25 1 0.0
O41 O-2 0.4306 1.0303 -0.2434 1 0.0
O21 O-2 0.4048 0.4648 0.1048 1 0.0
O36 O-2 0.329 0.5796 -0.0935 1 0.0
O46 O-2 0.3106 0.2855 0.2249 0.5 0.0
O65 O-2 0.654 0.9 -0.167 0.25 0.0
O29 O-2 -0.0251 0.8527 -0.1428 1 0.0
W4 W+6 0.27535 0.89315 -0.20227 1 0.0
In1 In+3 0.0802 0.5323 -0.00298 0.75 0.0
O3 O-2 0.1611 0.4805 0.106 1 0.0
W2 W+6 0.22507 0.44183 0.06693 1 0.0
O33 O-2 0.1413 0.7676 -0.0158 1 0.0
O45 O-2 0.2931 0.4215 0.2873 0.5 0.0
O63 O-2 0.186 0.459 0.2711 0.25 0.0
W3 W+6 0.36582 0.76221 -0.14262 1 0.0
O15 O-2 0.332 0.8074 -0.2018 1 0.0
O27 O-2 0.0857 0.7783 -0.1743 1 0.0
O17 O-2 0.2803 0.5299 0.1825 1 0.0
O56 O-2 0.568 0.869 -0.1729 0.25 0.0
O47 O-2 -0.134 0.762 -0.0576 0.25 0.0
O57 O-2 0.317 0.263 0.1369 0.25 0.0
O24 O-2 0.076 0.9021 -0.0737 1 0.0
O55 O-2 0.151 0.838 -0.3748 0.25 0.0
O22 O-2 0.0618 1.0256 -0.017 1 0.0
O52 O-2 0.5298 0.6688 -0.1001 0.5 0.0
O48 O-2 -0.0093 0.7042 0.0294 0.5 0.0
O14 O-2 0.2718 0.7171 -0.1515 1 0.0
O62 O-2 0.227 0.841 -0.4088 0.25 0.0
O53 O-2 0.2338 0.4766 -0.0648 1 0.0
O58 O-2 0.602 0.785 -0.0802 0.25 0.0
O61 O-2 0.208 0.943 -0.3404 0.25 0.0
O34 O-2 -0.0265 0.5626 -0.0232 1 0.0
O16 O-2 0.2655 0.9097 -0.259 1 0.0
O6 O-2 0.3063 0.8664 -0.1266 1 0.0
Na2 Na+1 0.0871 0.6542 -0.2834 1 0.0
O43 O-2 0.4555 0.4754 0.2953 1 0.0
W9 W+6 0.14737 0.70484 -0.06133 1 0.0
O44 O-2 0.5 0.309 0.25 0.5 0.0
Sb1 Sb+3 0.25596 0.85966 -0.07256 1 0.0
O8 O-2 0.1838 0.4995 0.0214 1 0.0
W1 W+6 0.10067 0.55966 0.11791 1 0.0
O9 O-2 0.3075 0.4319 0.0373 1 0.0
O35 O-2 0.0892 0.4612 -0.0645 1 0.0
O51 O-2 0.0708 0.8884 -0.2543 1 0.0
O38 O-2 0.0175 0.6392 -0.3513 0.5 0.0
O64 O-2 0.525 0.165 0.236 0.25 0.0
O18 O-2 0.2017 0.8251 -0.1964 1 0.0
O13 O-2 0.3711 0.7427 -0.0834 1 0.0
O19 O-2 0.3963 0.4343 0.1936 1 0.0
O28 O-2 0.1754 0.8021 -0.1042 1 0.0
O59 O-2 0.319 0.287 0.0035 0.5 0.0
O32 O-2 0.237 0.6863 -0.0514 1 0.0
O31 O-2 0.1088 0.6239 -0.0438 1 0.0
O2 O-2 0.0883 0.5882 0.0609 1 0.0
O54 O-2 0.4376 0.5107 -0.1175 0.5 0.0
O7 O-2 0.1925 0.3536 0.0561 1 0.0
O42 O-2 0.14 0.7835 -0.3 1 0.0
In2 In+3 0.34435 0.65972 -0.03926 1 0.0
W5 W+6 0.34958 0.48624 0.15138 1 0.0
O5 O-2 0.3564 0.9487 -0.1823 1 0.0
O1 O-2 0.0244 0.5104 0.1241 1 0.0
